data_7128834
loop_
_publ_author_name
'Li, Chong'
'Aldred, Matthew P.'
'Harder, Rachel A.'
'Chen, Ying'
'Yufit, Dmitry S.'
'Zhu, Ming-Qiang'
'Fox, Mark A.'

_publ_section_title
;
 Carborane photochromism: a fatigue resistant carborane switch.
;
_journal_issue 74
_journal_name_full 'Chemical communications (Cambridge, England)'
_journal_page_first 9466
_journal_page_last 9469
_journal_paper_doi 10.1039/d1cc03248h
_journal_volume 57
_journal_year 2021
_chemical_formula_moiety 'C31 H18 F6 S2'
_chemical_formula_sum 'C31 H18 F6 S2'
_chemical_formula_weight 568.57
_space_group_crystal_system triclinic
_space_group_IT_number 2
_space_group_name_Hall '-P 1'
_space_group_name_H-M_alt 'P -1'
_atom_sites_solution_hydrogens geom
_atom_sites_solution_primary direct
_atom_sites_solution_secondary difmap
_audit_creation_date 2015-02-12
_audit_creation_method
;
Olex2 1.2-beta
(compiled 2015.01.26 svn.r3150 for OlexSys, GUI svn.r4998)
;
_audit_update_record
;
2021-06-17 deposited with the CCDC.	2021-08-16 downloaded from the CCDC.
;
_cell_angle_alpha 100.450(2)
_cell_angle_beta 101.1462(19)
_cell_angle_gamma 101.4357(19)
_cell_formula_units_Z 4
_cell_length_a 10.7814(2)
_cell_length_b 14.0893(3)
_cell_length_c 18.4393(4)
_cell_measurement_reflns_used 11803
_cell_measurement_temperature 120.0
_cell_measurement_theta_max 31.6900
_cell_measurement_theta_min 1.5700
_cell_volume 2622.34(10)
_computing_cell_refinement
;
CrysAlisPro, Agilent Technologies,
Version 1.171.36.32 (release 02-08-2013 CrysAlis171 .NET)
(compiled Aug  2 2013,16:46:58)
;
_computing_data_collection
;
CrysAlisPro, Agilent Technologies,
Version 1.171.36.32 (release 02-08-2013 CrysAlis171 .NET)
(compiled Aug  2 2013,16:46:58)
;
_computing_data_reduction
;
CrysAlisPro, Agilent Technologies,
Version 1.171.36.32 (release 02-08-2013 CrysAlis171 .NET)
(compiled Aug  2 2013,16:46:58)
;
_computing_molecular_graphics 'Olex2 (Dolomanov et al., 2009)'
_computing_publication_material 'Olex2 (Dolomanov et al., 2009)'
_computing_structure_refinement 'XL (Sheldrick, 2008)'
_computing_structure_solution 'XS (Sheldrick, 2008)'
_diffrn_ambient_temperature 120.0
_diffrn_detector CCD
_diffrn_detector_area_resol_mean 16.1511
_diffrn_detector_type Sapphire3
_diffrn_measured_fraction_theta_full 1.000
_diffrn_measured_fraction_theta_max 1.000
_diffrn_measurement_details
;
#__ type_ start__ end____ width___ exp.time_
  1 omega  -76.00  -35.00   1.0000    5.0000
omega____ theta____ kappa____ phi______ frames
    -      -28.3337 -178.0000  -60.0000 41

#__ type_ start__ end____ width___ exp.time_
  2 omega -103.00  -72.00   1.0000    5.0000
omega____ theta____ kappa____ phi______ frames
    -      -28.3337 -178.0000  -90.0000 31

#__ type_ start__ end____ width___ exp.time_
  3 omega -101.00  -64.00   1.0000    5.0000
omega____ theta____ kappa____ phi______ frames
    -      -28.3337 -178.0000    0.0000 37

#__ type_ start__ end____ width___ exp.time_
  4 omega   31.00   73.00   1.0000    5.0000
omega____ theta____ kappa____ phi______ frames
    -       28.9587   57.0000  -60.0000 42

#__ type_ start__ end____ width___ exp.time_
  5 omega   -8.00   21.00   1.0000    5.0000
omega____ theta____ kappa____ phi______ frames
    -       28.9587   98.0000   91.2753 29

#__ type_ start__ end____ width___ exp.time_
  6 omega  -43.00   44.00   1.0000    5.0000
omega____ theta____ kappa____ phi______ frames
    -       28.9587  -38.0000   90.0000 87

#__ type_ start__ end____ width___ exp.time_
  7 omega   41.00   97.00   1.0000    5.0000
omega____ theta____ kappa____ phi______ frames
    -       28.9587   38.0000  -90.0000 56

#__ type_ start__ end____ width___ exp.time_
  8 omega    3.00   38.00   1.0000    5.0000
omega____ theta____ kappa____ phi______ frames
    -       28.9587   81.0000  -99.0000 35

#__ type_ start__ end____ width___ exp.time_
  9 omega  -19.00   71.00   1.0000    5.0000
omega____ theta____ kappa____ phi______ frames
    -       28.9587 -100.0000    0.0000 90

#__ type_ start__ end____ width___ exp.time_
 10 omega    5.00   99.00   1.0000    5.0000
omega____ theta____ kappa____ phi______ frames
    -       28.9587   77.0000 -180.0000 94

#__ type_ start__ end____ width___ exp.time_
 11 omega  -97.00   -7.00   1.0000    5.0000
omega____ theta____ kappa____ phi______ frames
    -      -28.3337  -57.0000  -30.0000 90

#__ type_ start__ end____ width___ exp.time_
 12 omega   32.00  106.00   1.0000    5.0000
omega____ theta____ kappa____ phi______ frames
    -       28.9587 -178.0000  -60.0000 74

#__ type_ start__ end____ width___ exp.time_
 13 omega    3.00   81.00   1.0000    5.0000
omega____ theta____ kappa____ phi______ frames
    -       28.9587   38.0000 -180.0000 78

#__ type_ start__ end____ width___ exp.time_
 14 omega  -15.00  102.00   1.0000    5.0000
omega____ theta____ kappa____ phi______ frames
    -       28.9587   19.0000  120.0000 117
;
_diffrn_measurement_device '3-circle diffractometer'
_diffrn_measurement_device_type 'Xcalibur, Sapphire3'
_diffrn_measurement_method '\w scans'
_diffrn_orient_matrix_UB_11 0.0226809000
_diffrn_orient_matrix_UB_12 -0.0173058000
_diffrn_orient_matrix_UB_13 0.0327147000
_diffrn_orient_matrix_UB_21 0.0558901000
_diffrn_orient_matrix_UB_22 0.0404053000
_diffrn_orient_matrix_UB_23 0.0110673000
_diffrn_orient_matrix_UB_31 -0.0337259000
_diffrn_orient_matrix_UB_32 0.0291782000
_diffrn_orient_matrix_UB_33 0.0207135000
_diffrn_radiation_collimation monochromator
_diffrn_radiation_monochromator graphite
_diffrn_radiation_type MoK\a
_diffrn_radiation_wavelength 0.71073
_diffrn_reflns_av_R_equivalents 0.0428
_diffrn_reflns_av_unetI/netI 0.0419
_diffrn_reflns_limit_h_max 14
_diffrn_reflns_limit_h_min -14
_diffrn_reflns_limit_k_max 19
_diffrn_reflns_limit_k_min -19
_diffrn_reflns_limit_l_max 25
_diffrn_reflns_limit_l_min -25
_diffrn_reflns_number 51544
_diffrn_reflns_theta_full 29.00
_diffrn_reflns_theta_max 29.00
_diffrn_reflns_theta_min 1.98
_diffrn_source 'Enhance (Mo) X-ray Source'
_diffrn_source_type 'sealed tube'
_exptl_absorpt_coefficient_mu 0.266
_exptl_absorpt_correction_T_max 0.946
_exptl_absorpt_correction_T_min 0.909
_exptl_absorpt_correction_type analytical
_exptl_absorpt_process_details
;
CrysAlisPro, Agilent Technologies,
Version 1.171.36.32 (release 02-08-2013 CrysAlis171 .NET)
(compiled Aug  2 2013,16:46:58)
Analytical numeric absorption correction using a multifaceted crystal
			model based on expressions derived by R.C. Clark & J.S. Reid.
(Clark, R. C. & Reid, J. S. (1995). Acta Cryst. A51, 887-897)
;
_exptl_crystal_colour 'metallic dark blue'
_exptl_crystal_colour_lustre metallic
_exptl_crystal_colour_modifier dark
_exptl_crystal_colour_primary blue
_exptl_crystal_density_diffrn 1.440
_exptl_crystal_density_method 'not measured'
_exptl_crystal_description irregular
_exptl_crystal_F_000 1160
_exptl_crystal_size_max 0.55
_exptl_crystal_size_mid 0.31
_exptl_crystal_size_min 0.26
_refine_diff_density_max 1.413
_refine_diff_density_min -0.814
_refine_diff_density_rms 0.079
_refine_ls_extinction_method none
_refine_ls_goodness_of_fit_ref 1.043
_refine_ls_hydrogen_treatment constr
_refine_ls_matrix_type full
_refine_ls_number_parameters 698
_refine_ls_number_reflns 13949
_refine_ls_number_restraints 55
_refine_ls_restrained_S_all 1.054
_refine_ls_R_factor_all 0.0813
_refine_ls_R_factor_gt 0.0612
_refine_ls_shift/su_max 0.001
_refine_ls_shift/su_mean 0.000
_refine_ls_structure_factor_coef Fsqd
_refine_ls_weighting_details 'calc w=1/[\s^2^(Fo^2^)+(0.0600P)^2^+3.6000P] where P=(Fo^2^+2Fc^2^)/3'
_refine_ls_weighting_scheme calc
_refine_ls_wR_factor_gt 0.1418
_refine_ls_wR_factor_ref 0.1554
_reflns_number_gt 10793
_reflns_number_total 13949
_reflns_threshold_expression >2sigma(I)
_cod_data_source_file d1cc03248h2.cif
_cod_data_source_block 1_15srv041
_cod_depositor_comments 'Adding full bibliography for 7128833--7128834.cif.'
_cod_original_cell_volume 2622.32(10)
_cod_database_code 7128834
_chemical_oxdiff_formula 'C31 H18 F6 S2'
_reflns_odcompleteness_completeness 99.99
_reflns_odcompleteness_iscentric 1
_reflns_odcompleteness_theta 31.44
_olex2_refinement_description
;
1. Fixed Uiso
 At 1.2 times of:
  All C(H) groups
 At 1.5 times of:
  All C(H,H,H) groups
2. Restrained distances
 F5B-C18B \\sim F5C-C18C \\sim F6B-C18B \\sim F6C-C18C \\sim F4B-C17B \\sim
F4C-C17C \\sim F3C-C17C ~
 F1B-C16B \\sim F1C-C16C \\sim F2B-C16B \\sim F2C-C16C
 with sigma of 0.01
3. Others
 Fixed Sof: F1B(0.4) F1C(0.6) F2B(0.4) F2C(0.6) F3B(0.4) F3C(0.6) F4B(0.4)
 F4C(0.6) F5B(0.4) F5C(0.6) F6C(0.6) F6B(0.4) C16B(0.4) C16C(0.6) C17B(0.4)
 C17C(0.6) C18B(0.4) C18C(0.6)
4.a Aromatic/amide H refined with riding coordinates:
 C4(H4), C4A(H4A), C5(H5), C5A(H5A), C6(H6), C6A(H6A), C7(H7), C7A(H7A),
 C8(H8), C8A(H8A), C10(H10), C10A(H10A), C4B(H4B), C4C(H4C), C5B(H5B), C5C(H5C),
  C6B(H6B), C6C(H6C), C7B(H7B), C7C(H7C), C8B(H8B), C8C(H8C), C10B(H10B),
 C10C(H10C)
4.b Idealised Me refined as rotating group:
 C13(H13G,H13H,H13I), C13A(H13J,H13K,H13L), C13B(H13A,H13B,H13C), C13C(H13D,
 H13E,H13F)
;
_olex2_submission_special_instructions 'No special instructions were received'

loop_
_space_group_symop_id
_space_group_symop_operation_xyz
1 'x, y, z'
2 '-x, -y, -z'

loop_
_atom_site_label
_atom_site_type_symbol
_atom_site_fract_x
_atom_site_fract_y
_atom_site_fract_z
_atom_site_U_iso_or_equiv
_atom_site_adp_type
_atom_site_occupancy
_atom_site_calc_flag
_atom_site_disorder_assembly
_atom_site_disorder_group
_atom_site_refinement_flags_posn
S1 S 0.62446(6) -0.04611(4) 0.32084(3) 0.02276(13) Uani 1 d . . .
S2 S 1.05320(6) 0.32251(4) 0.42494(3) 0.02490(13) Uani 1 d . . .
F1 F 1.09227(14) 0.24320(11) 0.16461(9) 0.0309(3) Uani 1 d . . .
F2 F 0.89330(15) 0.24207(11) 0.11227(8) 0.0294(3) Uani 1 d . . .
F3 F 1.06577(18) 0.05814(13) 0.10842(10) 0.0413(4) Uani 1 d . . .
F4 F 0.93062(19) 0.09218(12) 0.01843(9) 0.0417(4) Uani 1 d . . .
F5 F 0.8572(2) -0.07605(11) 0.09871(10) 0.0470(5) Uani 1 d . . .
F6 F 0.72722(17) 0.01607(13) 0.06656(9) 0.0417(4) Uani 1 d . . .
C1 C 0.6878(2) -0.22794(17) 0.30131(14) 0.0239(5) Uani 1 d . . .
C1A C 1.0342(2) 0.49854(18) 0.38426(14) 0.0242(5) Uani 1 d . . .
C2 C 0.6767(2) -0.30879(17) 0.31449(14) 0.0241(5) Uani 1 d . . .
C2A C 1.0595(2) 0.58753(18) 0.40227(13) 0.0244(5) Uani 1 d . . .
C3 C 0.6730(2) -0.40496(17) 0.33150(14) 0.0218(4) Uani 1 d . . .
C3A C 1.0902(2) 0.69399(17) 0.42279(13) 0.0223(5) Uani 1 d . . .
C4 C 0.6506(3) -0.48915(18) 0.27348(15) 0.0280(5) Uani 1 d . . .
H4 H 0.6356 -0.4837 0.2221 0.034 Uiso 1 calc . . R
C4A C 1.2007(3) 0.74715(18) 0.47980(14) 0.0262(5) Uani 1 d . . .
H4A H 1.2570 0.7125 0.5044 0.031 Uiso 1 calc . . R
C5 C 0.6501(3) -0.58131(18) 0.29077(17) 0.0326(6) Uani 1 d . . .
H5 H 0.6347 -0.6388 0.2511 0.039 Uiso 1 calc . . R
C5A C 1.2284(3) 0.84998(19) 0.50048(15) 0.0298(5) Uani 1 d . . .
H5A H 1.3035 0.8855 0.5392 0.036 Uiso 1 calc . . R
C6 C 0.6719(3) -0.58937(18) 0.36559(16) 0.0310(6) Uani 1 d . . .
H6 H 0.6716 -0.6525 0.3771 0.037 Uiso 1 calc . . R
C6A C 1.1471(3) 0.90154(19) 0.46499(17) 0.0349(6) Uani 1 d . . .
H6A H 1.1661 0.9721 0.4797 0.042 Uiso 1 calc . . R
C7 C 0.6940(3) -0.5066(2) 0.42356(16) 0.0321(6) Uani 1 d . . .
H7 H 0.7089 -0.5126 0.4748 0.039 Uiso 1 calc . . R
C7A C 1.0384(3) 0.8500(2) 0.40813(18) 0.0369(6) Uani 1 d . . .
H7A H 0.9828 0.8852 0.3838 0.044 Uiso 1 calc . . R
C8 C 0.6946(3) -0.41408(18) 0.40686(14) 0.0276(5) Uani 1 d . . .
H8 H 0.7096 -0.3570 0.4468 0.033 Uiso 1 calc . . R
C8A C 1.0103(3) 0.7468(2) 0.38649(16) 0.0307(5) Uani 1 d . . .
H8A H 0.9363 0.7119 0.3468 0.037 Uiso 1 calc . . R
C9 C 0.7057(2) -0.13169(16) 0.28514(13) 0.0217(4) Uani 1 d . . .
C9A C 1.0111(2) 0.39360(17) 0.36098(13) 0.0214(4) Uani 1 d . . .
C10 C 0.7821(2) -0.09344(16) 0.24124(13) 0.0216(4) Uani 1 d . . .
H10 H 0.8330 -0.1295 0.2158 0.026 Uiso 1 calc . . R
C10A C 0.9633(2) 0.33498(16) 0.28916(13) 0.0207(4) Uani 1 d . . .
H10A H 0.9347 0.3599 0.2460 0.025 Uiso 1 calc . . R
C11 C 0.7777(2) 0.00647(16) 0.23746(13) 0.0199(4) Uani 1 d . . .
C11A C 0.9609(2) 0.23245(16) 0.28567(12) 0.0182(4) Uani 1 d . . .
C12 C 0.6951(2) 0.04233(16) 0.27803(13) 0.0204(4) Uani 1 d . . .
C12A C 1.0081(2) 0.21453(17) 0.35580(13) 0.0209(4) Uani 1 d . . .
C13 C 0.6630(2) 0.14185(17) 0.28767(15) 0.0246(5) Uani 1 d . . .
H13G H 0.5748 0.1352 0.2959 0.037 Uiso 1 calc . . GR
H13H H 0.6676 0.1672 0.2419 0.037 Uiso 1 calc . . GR
H13I H 0.7256 0.1883 0.3316 0.037 Uiso 1 calc . . GR
C13A C 1.0265(2) 0.11920(18) 0.37637(14) 0.0262(5) Uani 1 d . . .
H13J H 1.1010 0.1337 0.4201 0.039 Uiso 1 calc . . GR
H13K H 1.0429 0.0758 0.3331 0.039 Uiso 1 calc . . GR
H13L H 0.9478 0.0858 0.3894 0.039 Uiso 1 calc . . GR
C14 C 0.8512(2) 0.06330(16) 0.19381(13) 0.0202(4) Uani 1 d . . .
C15 C 0.9230(2) 0.15864(16) 0.21345(12) 0.0184(4) Uani 1 d . . .
C16 C 0.9681(2) 0.18775(17) 0.14652(13) 0.0215(4) Uani 1 d . . .
C17 C 0.9530(3) 0.08819(19) 0.09124(14) 0.0282(5) Uani 1 d . . .
C18 C 0.8440(3) 0.01802(17) 0.11187(14) 0.0280(5) Uani 1 d . . .
S3 S 0.36277(6) 0.61000(5) 0.34802(3) 0.02545(13) Uani 1 d . . .
S4 S 0.46463(6) 0.83471(5) 0.11705(4) 0.02647(14) Uani 1 d . . .
F1B F -0.0151(5) 0.6408(4) -0.0043(3) 0.0565(13) Uiso 0.40 d A 1 D
F1C F -0.0173(3) 0.7043(2) 0.01183(15) 0.0333(6) Uiso 0.60 d A 2 D
F2B F -0.0471(5) 0.7639(4) 0.0708(3) 0.0536(12) Uiso 0.40 d A 1 D
F2C F -0.0540(3) 0.76906(19) 0.11883(16) 0.0337(6) Uiso 0.60 d A 2 D
F3B F -0.2177(6) 0.5536(5) 0.0421(3) 0.0655(15) Uiso 0.40 d A 1 .
F3C F -0.1255(3) 0.5260(2) 0.01659(15) 0.0355(6) Uiso 0.60 d A 2 D
F4B F -0.1765(6) 0.6608(4) 0.1408(3) 0.0667(15) Uiso 0.40 d A 1 D
F4C F -0.2294(3) 0.6050(2) 0.08626(16) 0.0366(6) Uiso 0.60 d A 2 D
F5B F -0.0457(4) 0.4561(3) 0.1003(3) 0.0365(9) Uiso 0.40 d A 1 D
F5C F -0.0626(3) 0.45983(19) 0.13605(17) 0.0333(6) Uiso 0.60 d A 2 D
F6C F -0.0938(3) 0.5855(2) 0.21082(16) 0.0372(6) Uiso 0.60 d A 2 D
F6B F -0.0879(4) 0.5344(3) 0.2005(2) 0.0364(9) Uiso 0.40 d A 1 D
C1B C 0.3185(2) 0.4054(2) 0.31607(15) 0.0278(5) Uani 1 d . . .
C1C C 0.3915(3) 1.01009(19) 0.11422(15) 0.0289(5) Uani 1 d . . .
C2B C 0.3363(2) 0.3311(2) 0.33453(15) 0.0288(5) Uani 1 d . . .
C2C C 0.4218(2) 1.09434(19) 0.10813(14) 0.0279(5) Uani 1 d . . .
C3B C 0.3544(2) 0.24092(19) 0.35628(15) 0.0269(5) Uani 1 d . . .
C3C C 0.4564(2) 1.19392(18) 0.09799(14) 0.0258(5) Uani 1 d . . .
C4B C 0.3140(3) 0.1504(2) 0.30255(17) 0.0329(6) Uani 1 d . . .
H4B H 0.2763 0.1483 0.2511 0.039 Uiso 1 calc . . R
C4C C 0.5795(3) 1.23206(19) 0.08743(15) 0.0283(5) Uani 1 d . . .
H4C H 0.6415 1.1926 0.0880 0.034 Uiso 1 calc . . R
C5B C 0.3291(3) 0.0629(2) 0.3247(2) 0.0403(7) Uani 1 d . . .
H5B H 0.3018 0.0014 0.2882 0.048 Uiso 1 calc . . R
C5C C 0.6117(3) 1.3281(2) 0.07607(16) 0.0338(6) Uani 1 d . . .
H5C H 0.6955 1.3539 0.0686 0.041 Uiso 1 calc . . R
C6B C 0.3833(3) 0.0651(2) 0.3995(2) 0.0426(7) Uani 1 d . . .
H6B H 0.3927 0.0052 0.4143 0.051 Uiso 1 calc . . R
C6C C 0.5224(3) 1.3860(2) 0.07564(16) 0.0375(6) Uani 1 d . . .
H6C H 0.5448 1.4515 0.0680 0.045 Uiso 1 calc . . R
C7B C 0.4239(3) 0.1545(3) 0.45256(19) 0.0428(7) Uani 1 d . . .
H7B H 0.4609 0.1559 0.5040 0.051 Uiso 1 calc . . R
C7C C 0.4008(3) 1.3489(2) 0.0863(2) 0.0468(8) Uani 1 d . . .
H7C H 0.3394 1.3889 0.0858 0.056 Uiso 1 calc . . R
C8B C 0.4112(3) 0.2426(2) 0.43146(17) 0.0350(6) Uani 1 d . . .
H8B H 0.4411 0.3040 0.4682 0.042 Uiso 1 calc . . R
C8C C 0.3677(3) 1.2537(2) 0.0978(2) 0.0416(7) Uani 1 d . . .
H8C H 0.2839 1.2289 0.1055 0.050 Uiso 1 calc . . R
C9B C 0.2907(2) 0.49104(18) 0.29311(14) 0.0241(5) Uani 1 d . . .
C9C C 0.3545(2) 0.90880(18) 0.11810(14) 0.0260(5) Uani 1 d . . .
C10B C 0.2025(2) 0.49391(17) 0.22993(14) 0.0232(5) Uani 1 d . . .
H10B H 0.1526 0.4363 0.1927 0.028 Uiso 1 calc . . R
C10C C 0.2352(2) 0.85562(17) 0.12027(14) 0.0256(5) Uani 1 d . . .
H10C H 0.1615 0.8830 0.1204 0.031 Uiso 1 calc . . R
C11B C 0.1930(2) 0.59253(17) 0.22572(13) 0.0210(4) Uani 1 d . . .
C11C C 0.2331(2) 0.75413(17) 0.12229(13) 0.0222(5) Uani 1 d . . .
C12B C 0.2751(2) 0.66401(17) 0.28637(13) 0.0219(4) Uani 1 d . . .
C12C C 0.3513(2) 0.73221(17) 0.12079(13) 0.0233(5) Uani 1 d . . .
C13B C 0.2928(3) 0.77433(18) 0.30345(14) 0.0274(5) Uani 1 d . . .
H13A H 0.3168 0.8005 0.3586 0.041 Uiso 1 calc . . GR
H13B H 0.2112 0.7904 0.2818 0.041 Uiso 1 calc . . GR
H13C H 0.3619 0.8045 0.2812 0.041 Uiso 1 calc . . GR
C13C C 0.3902(3) 0.63548(19) 0.12011(15) 0.0288(5) Uani 1 d . . .
H13D H 0.4563 0.6315 0.0906 0.043 Uiso 1 calc . . GR
H13E H 0.3137 0.5801 0.0970 0.043 Uiso 1 calc . . GR
H13F H 0.4261 0.6318 0.1723 0.043 Uiso 1 calc . . GR
C14B C 0.0993(2) 0.61368(16) 0.16532(13) 0.0212(4) Uani 1 d . . .
C15B C 0.1142(2) 0.68385(17) 0.12466(13) 0.0221(4) Uani 1 d A . .
C16B C -0.0145(7) 0.6763(5) 0.0680(4) 0.0212(15) Uiso 0.40 d A 1 D
C16C C -0.0157(5) 0.6922(4) 0.0840(3) 0.0259(11) Uiso 0.60 d A 2 D
C17B C -0.1178(7) 0.6076(5) 0.0968(4) 0.0238(15) Uiso 0.40 d A 1 D
C17C C -0.1096(4) 0.5919(3) 0.0797(3) 0.0244(10) Uiso 0.60 d A 2 D
C18B C -0.0376(8) 0.5477(5) 0.1396(4) 0.0190(17) Uiso 0.40 d A 1 D
C18C C -0.0428(6) 0.5607(3) 0.1516(3) 0.0250(13) Uiso 0.60 d A 2 D

loop_
_atom_site_aniso_label
_atom_site_aniso_U_11
_atom_site_aniso_U_22
_atom_site_aniso_U_33
_atom_site_aniso_U_23
_atom_site_aniso_U_13
_atom_site_aniso_U_12
S1 0.0237(3) 0.0161(2) 0.0276(3) 0.0042(2) 0.0077(2) 0.0017(2)
S2 0.0276(3) 0.0237(3) 0.0184(3) 0.0024(2) 0.0042(2) -0.0016(2)
F1 0.0279(8) 0.0321(8) 0.0321(8) 0.0053(6) 0.0145(6) 0.0006(6)
F2 0.0405(9) 0.0266(7) 0.0280(7) 0.0137(6) 0.0105(6) 0.0146(6)
F3 0.0479(10) 0.0389(9) 0.0457(10) 0.0065(8) 0.0218(8) 0.0231(8)
F4 0.0720(12) 0.0328(9) 0.0202(7) 0.0045(6) 0.0165(8) 0.0086(8)
F5 0.0887(14) 0.0189(7) 0.0399(9) 0.0029(7) 0.0313(10) 0.0157(8)
F6 0.0438(10) 0.0415(10) 0.0273(8) 0.0010(7) -0.0028(7) -0.0016(8)
C1 0.0217(11) 0.0205(11) 0.0275(12) 0.0056(9) 0.0032(9) 0.0032(9)
C1A 0.0235(11) 0.0239(11) 0.0236(11) 0.0019(9) 0.0091(9) 0.0016(9)
C2 0.0213(11) 0.0207(11) 0.0296(12) 0.0069(9) 0.0045(9) 0.0035(9)
C2A 0.0266(12) 0.0219(11) 0.0226(11) 0.0015(9) 0.0089(9) 0.0014(9)
C3 0.0174(10) 0.0188(10) 0.0306(12) 0.0090(9) 0.0060(9) 0.0044(8)
C3A 0.0240(11) 0.0197(10) 0.0228(11) 0.0027(8) 0.0101(9) 0.0016(9)
C4 0.0355(14) 0.0211(11) 0.0293(12) 0.0074(9) 0.0118(11) 0.0056(10)
C4A 0.0323(13) 0.0228(11) 0.0222(11) 0.0034(9) 0.0072(10) 0.0047(10)
C5 0.0408(15) 0.0164(11) 0.0405(15) 0.0036(10) 0.0133(12) 0.0060(10)
C5A 0.0337(13) 0.0238(12) 0.0253(12) -0.0019(9) 0.0070(10) -0.0018(10)
C6 0.0313(13) 0.0191(11) 0.0451(15) 0.0122(11) 0.0086(11) 0.0077(10)
C6A 0.0407(15) 0.0193(12) 0.0456(16) 0.0041(11) 0.0171(13) 0.0058(11)
C7 0.0353(14) 0.0288(13) 0.0329(13) 0.0151(11) 0.0028(11) 0.0070(11)
C7A 0.0335(14) 0.0283(13) 0.0530(18) 0.0136(12) 0.0108(13) 0.0125(11)
C8 0.0308(13) 0.0219(11) 0.0264(12) 0.0032(9) 0.0005(10) 0.0058(10)
C8A 0.0238(12) 0.0280(13) 0.0377(14) 0.0065(11) 0.0051(10) 0.0034(10)
C9 0.0219(11) 0.0152(10) 0.0258(11) 0.0039(8) 0.0016(9) 0.0036(8)
C9A 0.0211(11) 0.0191(10) 0.0225(11) 0.0023(8) 0.0080(9) 0.0009(8)
C10 0.0228(11) 0.0162(10) 0.0236(11) 0.0027(8) 0.0024(9) 0.0047(8)
C10A 0.0225(11) 0.0177(10) 0.0221(11) 0.0043(8) 0.0081(9) 0.0033(8)
C11 0.0217(11) 0.0151(10) 0.0209(10) 0.0030(8) 0.0033(8) 0.0027(8)
C11A 0.0188(10) 0.0163(10) 0.0196(10) 0.0037(8) 0.0067(8) 0.0023(8)
C12 0.0212(11) 0.0147(10) 0.0233(11) 0.0044(8) 0.0035(9) 0.0015(8)
C12A 0.0207(11) 0.0198(10) 0.0210(10) 0.0052(8) 0.0058(9) 0.0011(8)
C13 0.0253(12) 0.0154(10) 0.0337(13) 0.0042(9) 0.0089(10) 0.0057(9)
C13A 0.0269(12) 0.0252(12) 0.0259(12) 0.0103(9) 0.0028(10) 0.0040(10)
C14 0.0259(11) 0.0148(10) 0.0204(10) 0.0025(8) 0.0060(9) 0.0064(8)
C15 0.0202(10) 0.0178(10) 0.0185(10) 0.0048(8) 0.0058(8) 0.0061(8)
C16 0.0255(11) 0.0191(10) 0.0220(11) 0.0061(8) 0.0076(9) 0.0072(9)
C17 0.0413(14) 0.0265(12) 0.0206(11) 0.0053(9) 0.0120(10) 0.0120(11)
C18 0.0422(15) 0.0167(10) 0.0235(11) 0.0001(9) 0.0083(11) 0.0070(10)
S3 0.0207(3) 0.0287(3) 0.0264(3) 0.0089(2) 0.0041(2) 0.0038(2)
S4 0.0245(3) 0.0259(3) 0.0262(3) 0.0081(2) 0.0053(2) -0.0015(2)
C1B 0.0224(11) 0.0306(13) 0.0341(13) 0.0124(10) 0.0090(10) 0.0084(10)
C1C 0.0286(12) 0.0244(12) 0.0285(12) 0.0085(10) 0.0017(10) -0.0028(10)
C2B 0.0224(12) 0.0309(13) 0.0357(14) 0.0122(11) 0.0073(10) 0.0082(10)
C2C 0.0270(12) 0.0244(12) 0.0278(12) 0.0082(10) 0.0017(10) -0.0014(10)
C3B 0.0217(11) 0.0265(12) 0.0386(14) 0.0140(10) 0.0111(10) 0.0102(10)
C3C 0.0282(12) 0.0197(11) 0.0260(12) 0.0067(9) 0.0041(10) -0.0011(9)
C4B 0.0282(13) 0.0331(14) 0.0413(15) 0.0108(12) 0.0111(11) 0.0115(11)
C4C 0.0277(12) 0.0244(12) 0.0306(13) 0.0066(10) 0.0059(10) 0.0016(10)
C5B 0.0334(15) 0.0270(13) 0.065(2) 0.0104(13) 0.0192(14) 0.0095(11)
C5C 0.0369(14) 0.0270(13) 0.0323(13) 0.0078(10) 0.0096(11) -0.0064(11)
C6B 0.0373(16) 0.0349(15) 0.073(2) 0.0302(15) 0.0256(15) 0.0188(13)
C6C 0.0558(18) 0.0207(12) 0.0339(14) 0.0094(10) 0.0105(13) 0.0019(12)
C7B 0.0425(17) 0.0515(19) 0.0483(18) 0.0307(15) 0.0141(14) 0.0225(15)
C7C 0.0508(19) 0.0337(16) 0.067(2) 0.0228(15) 0.0214(17) 0.0185(14)
C8B 0.0352(14) 0.0355(14) 0.0391(15) 0.0141(12) 0.0094(12) 0.0140(12)
C8C 0.0315(14) 0.0369(15) 0.063(2) 0.0223(14) 0.0178(14) 0.0078(12)
C9B 0.0223(11) 0.0242(11) 0.0294(12) 0.0107(9) 0.0097(9) 0.0063(9)
C9C 0.0307(12) 0.0214(11) 0.0224(11) 0.0087(9) 0.0008(9) -0.0001(9)
C10B 0.0255(11) 0.0185(10) 0.0273(12) 0.0072(9) 0.0096(9) 0.0042(9)
C10C 0.0281(12) 0.0188(11) 0.0281(12) 0.0097(9) 0.0024(10) 0.0016(9)
C11B 0.0214(11) 0.0201(10) 0.0235(11) 0.0098(9) 0.0072(9) 0.0032(8)
C11C 0.0250(11) 0.0189(10) 0.0219(11) 0.0081(8) 0.0048(9) 0.0011(9)
C12B 0.0217(11) 0.0207(11) 0.0244(11) 0.0073(9) 0.0091(9) 0.0019(9)
C12C 0.0269(12) 0.0209(11) 0.0207(11) 0.0059(9) 0.0058(9) 0.0013(9)
C13B 0.0323(13) 0.0214(11) 0.0264(12) 0.0041(9) 0.0090(10) 0.0007(10)
C13C 0.0312(13) 0.0274(12) 0.0324(13) 0.0096(10) 0.0132(11) 0.0094(10)
C14B 0.0204(10) 0.0167(10) 0.0254(11) 0.0046(8) 0.0051(9) 0.0027(8)
C15B 0.0233(11) 0.0177(10) 0.0253(11) 0.0065(9) 0.0054(9) 0.0038(9)

loop_
_atom_type_symbol
_atom_type_description
_atom_type_scat_dispersion_real
_atom_type_scat_dispersion_imag
_atom_type_scat_source
C C 0.0033 0.0016 'International Tables Vol C Tables 4.2.6.8 and 6.1.1.4'
H H 0.0000 0.0000 'International Tables Vol C Tables 4.2.6.8 and 6.1.1.4'
F F 0.0171 0.0103 'International Tables Vol C Tables 4.2.6.8 and 6.1.1.4'
S S 0.1246 0.1234 'International Tables Vol C Tables 4.2.6.8 and 6.1.1.4'

loop_
_exptl_crystal_face_index_h
_exptl_crystal_face_index_k
_exptl_crystal_face_index_l
_exptl_crystal_face_perp_dist
_exptl_oxdiff_crystal_face_indexfrac_h
_exptl_oxdiff_crystal_face_indexfrac_k
_exptl_oxdiff_crystal_face_indexfrac_l
_exptl_oxdiff_crystal_face_x
_exptl_oxdiff_crystal_face_y
_exptl_oxdiff_crystal_face_z
0 0 1 0.1526 0.0001 0.0000 1.0002 0.0327 0.0111 0.0207
0 0 -1 0.1526 -0.0001 -0.0000 -1.0002 -0.0327 -0.0111 -0.0207
-1 1 0 0.1114 -1.0001 0.9999 0.0005 -0.0400 -0.0155 0.0629
1 -1 0 0.1475 1.0001 -0.9999 -0.0005 0.0400 0.0155 -0.0629
1 2 0 0.1698 0.9991 2.0003 -0.0003 -0.0120 0.1367 0.0247
0 -1 0 0.1854 0.0003 -1.0001 -0.0001 0.0173 -0.0404 -0.0292
1 -2 1 0.1739 1.0005 -1.9999 0.9996 0.0900 -0.0138 -0.0714
10 -17 4 0.1254 10.0038 -16.9993 3.9949 0.6518 -0.0835 -0.7506
3 -13 22 0.1803 3.0062 -13.0002 22.0016 1.0129 -0.1138 -0.0250

loop_
_geom_angle_atom_site_label_1
_geom_angle_atom_site_label_2
_geom_angle_atom_site_label_3
_geom_angle
_geom_angle_site_symmetry_1
_geom_angle_site_symmetry_3
_geom_angle_publ_flag
C12 S1 C9 92.76(11) . . ?
C12A S2 C9A 93.02(11) . . ?
C2 C1 C9 177.9(3) . . ?
C2A C1A C9A 176.4(3) . . ?
C1 C2 C3 176.0(3) . . ?
C1A C2A C3A 179.2(3) . . ?
C4 C3 C2 120.5(2) . . ?
C4 C3 C8 119.4(2) . . ?
C8 C3 C2 120.0(2) . . ?
C4A C3A C2A 120.6(2) . . ?
C8A C3A C2A 120.6(2) . . ?
C8A C3A C4A 118.8(2) . . ?
C3 C4 H4 120.0 . . ?
C3 C4 C5 120.0(2) . . ?
C5 C4 H4 120.0 . . ?
C3A C4A H4A 119.9 . . ?
C5A C4A C3A 120.3(2) . . ?
C5A C4A H4A 119.9 . . ?
C4 C5 H5 120.0 . . ?
C6 C5 C4 120.1(2) . . ?
C6 C5 H5 120.0 . . ?
C4A C5A H5A 119.8 . . ?
C4A C5A C6A 120.5(2) . . ?
C6A C5A H5A 119.8 . . ?
C5 C6 H6 119.8 . . ?
C7 C6 C5 120.5(2) . . ?
C7 C6 H6 119.8 . . ?
C5A C6A H6A 120.1 . . ?
C7A C6A C5A 119.8(2) . . ?
C7A C6A H6A 120.1 . . ?
C6 C7 H7 120.1 . . ?
C6 C7 C8 119.9(2) . . ?
C8 C7 H7 120.1 . . ?
C6A C7A H7A 119.9 . . ?
C6A C7A C8A 120.2(3) . . ?
C8A C7A H7A 119.9 . . ?
C3 C8 H8 119.9 . . ?
C7 C8 C3 120.2(2) . . ?
C7 C8 H8 119.9 . . ?
C3A C8A H8A 119.8 . . ?
C7A C8A C3A 120.4(3) . . ?
C7A C8A H8A 119.8 . . ?
C1 C9 S1 121.41(18) . . ?
C10 C9 S1 110.70(17) . . ?
C10 C9 C1 127.9(2) . . ?
C1A C9A S2 121.32(18) . . ?
C10A C9A S2 110.42(17) . . ?
C10A C9A C1A 128.2(2) . . ?
C9 C10 H10 123.4 . . ?
C9 C10 C11 113.1(2) . . ?
C11 C10 H10 123.4 . . ?
C9A C10A H10A 123.4 . . ?
C9A C10A C11A 113.2(2) . . ?
C11A C10A H10A 123.4 . . ?
C10 C11 C14 123.3(2) . . ?
C12 C11 C10 112.8(2) . . ?
C12 C11 C14 124.0(2) . . ?
C10A C11A C15 121.9(2) . . ?
C12A C11A C10A 112.7(2) . . ?
C12A C11A C15 125.2(2) . . ?
C11 C12 S1 110.62(16) . . ?
C11 C12 C13 129.1(2) . . ?
C13 C12 S1 120.24(17) . . ?
C11A C12A S2 110.70(17) . . ?
C11A C12A C13A 129.6(2) . . ?
C13A C12A S2 119.66(17) . . ?
C12 C13 H13G 109.5 . . ?
C12 C13 H13H 109.5 . . ?
C12 C13 H13I 109.5 . . ?
H13G C13 H13H 109.5 . . ?
H13G C13 H13I 109.5 . . ?
H13H C13 H13I 109.5 . . ?
C12A C13A H13J 109.5 . . ?
C12A C13A H13K 109.5 . . ?
C12A C13A H13L 109.5 . . ?
H13J C13A H13K 109.5 . . ?
H13J C13A H13L 109.5 . . ?
H13K C13A H13L 109.5 . . ?
C11 C14 C18 119.9(2) . . ?
C15 C14 C11 129.8(2) . . ?
C15 C14 C18 110.1(2) . . ?
C11A C15 C16 118.38(19) . . ?
C14 C15 C11A 131.2(2) . . ?
C14 C15 C16 110.45(19) . . ?
F1 C16 F2 106.11(18) . . ?
F1 C16 C15 113.54(19) . . ?
F1 C16 C17 111.2(2) . . ?
F2 C16 C15 112.30(18) . . ?
F2 C16 C17 109.41(19) . . ?
C15 C16 C17 104.30(18) . . ?
F3 C17 C16 108.0(2) . . ?
F3 C17 C18 109.0(2) . . ?
F4 C17 F3 107.7(2) . . ?
F4 C17 C16 114.3(2) . . ?
F4 C17 C18 114.6(2) . . ?
C18 C17 C16 102.90(19) . . ?
F5 C18 F6 106.1(2) . . ?
F5 C18 C14 114.6(2) . . ?
F5 C18 C17 111.4(2) . . ?
F6 C18 C14 110.9(2) . . ?
F6 C18 C17 109.3(2) . . ?
C14 C18 C17 104.52(19) . . ?
C12B S3 C9B 92.86(12) . . ?
C12C S4 C9C 92.52(12) . . ?
C2B C1B C9B 177.2(3) . . ?
C2C C1C C9C 177.6(3) . . ?
C1B C2B C3B 178.6(3) . . ?
C1C C2C C3C 178.0(3) . . ?
C4B C3B C2B 120.3(2) . . ?
C8B C3B C2B 120.4(2) . . ?
C8B C3B C4B 119.3(2) . . ?
C4C C3C C2C 120.2(2) . . ?
C8C C3C C2C 120.8(2) . . ?
C8C C3C C4C 118.9(2) . . ?
C3B C4B H4B 120.1 . . ?
C5B C4B C3B 119.8(3) . . ?
C5B C4B H4B 120.1 . . ?
C3C C4C H4C 120.0 . . ?
C5C C4C C3C 120.0(3) . . ?
C5C C4C H4C 120.0 . . ?
C4B C5B H5B 119.7 . . ?
C6B C5B C4B 120.5(3) . . ?
C6B C5B H5B 119.7 . . ?
C4C C5C H5C 119.9 . . ?
C6C C5C C4C 120.2(3) . . ?
C6C C5C H5C 119.9 . . ?
C5B C6B H6B 120.1 . . ?
C7B C6B C5B 119.8(3) . . ?
C7B C6B H6B 120.1 . . ?
C5C C6C H6C 119.9 . . ?
C7C C6C C5C 120.1(3) . . ?
C7C C6C H6C 119.9 . . ?
C6B C7B H7B 119.7 . . ?
C6B C7B C8B 120.6(3) . . ?
C8B C7B H7B 119.7 . . ?
C6C C7C H7C 119.9 . . ?
C6C C7C C8C 120.2(3) . . ?
C8C C7C H7C 119.9 . . ?
C3B C8B H8B 120.0 . . ?
C7B C8B C3B 120.0(3) . . ?
C7B C8B H8B 120.0 . . ?
C3C C8C H8C 119.7 . . ?
C7C C8C C3C 120.5(3) . . ?
C7C C8C H8C 119.7 . . ?
C1B C9B S3 122.1(2) . . ?
C10B C9B S3 110.60(18) . . ?
C10B C9B C1B 127.2(2) . . ?
C1C C9C S4 120.8(2) . . ?
C10C C9C S4 110.95(18) . . ?
C10C C9C C1C 128.2(2) . . ?
C9B C10B H10B 123.5 . . ?
C9B C10B C11B 113.0(2) . . ?
C11B C10B H10B 123.5 . . ?
C9C C10C H10C 123.6 . . ?
C9C C10C C11C 112.8(2) . . ?
C11C C10C H10C 123.6 . . ?
C10B C11B C14B 122.8(2) . . ?
C12B C11B C10B 112.9(2) . . ?
C12B C11B C14B 124.2(2) . . ?
C10C C11C C15B 121.6(2) . . ?
C12C C11C C10C 112.7(2) . . ?
C12C C11C C15B 125.7(2) . . ?
C11B C12B S3 110.61(17) . . ?
C11B C12B C13B 129.4(2) . . ?
C13B C12B S3 120.01(18) . . ?
C11C C12C S4 111.10(18) . . ?
C11C C12C C13C 129.9(2) . . ?
C13C C12C S4 118.98(18) . . ?
C12B C13B H13A 109.5 . . ?
C12B C13B H13B 109.5 . . ?
C12B C13B H13C 109.5 . . ?
H13A C13B H13B 109.5 . . ?
H13A C13B H13C 109.5 . . ?
H13B C13B H13C 109.5 . . ?
C12C C13C H13D 109.5 . . ?
C12C C13C H13E 109.5 . . ?
C12C C13C H13F 109.5 . . ?
H13D C13C H13E 109.5 . . ?
H13D C13C H13F 109.5 . . ?
H13E C13C H13F 109.5 . . ?
C11B C14B C18B 118.8(3) . . ?
C11B C14B C18C 117.7(3) . . ?
C15B C14B C11B 130.4(2) . . ?
C15B C14B C18B 110.7(3) . . ?
C15B C14B C18C 111.2(3) . . ?
C18B C14B C18C 10.7(3) . . ?
C11C C15B C16B 119.2(3) . . ?
C11C C15B C16C 119.8(3) . . ?
C14B C15B C11C 129.7(2) . . ?
C14B C15B C16B 110.7(3) . . ?
C14B C15B C16C 110.2(3) . . ?
C16C C15B C16B 12.8(3) . . ?
F1B C16B F2B 106.4(5) . . ?
F1B C16B C15B 114.0(5) . . ?
F1B C16B C17B 112.5(6) . . ?
F2B C16B C15B 113.1(5) . . ?
F2B C16B C17B 107.6(5) . . ?
C15B C16B C17B 103.2(4) . . ?
F1C C16C C15B 112.4(4) . . ?
F1C C16C C17C 109.0(4) . . ?
F2C C16C F1C 106.1(3) . . ?
F2C C16C C15B 113.1(4) . . ?
F2C C16C C17C 111.7(4) . . ?
C15B C16C C17C 104.6(3) . . ?
F3B C17B F4B 101.4(6) . . ?
F3B C17B C16B 113.3(6) . . ?
F3B C17B C18B 114.8(6) . . ?
F4B C17B C16B 111.5(6) . . ?
F4B C17B C18B 112.8(6) . . ?
C18B C17B C16B 103.3(5) . . ?
F3C C17C F4C 107.9(4) . . ?
F3C C17C C16C 113.3(4) . . ?
F3C C17C C18C 113.2(4) . . ?
F4C C17C C16C 110.8(4) . . ?
F4C C17C C18C 109.5(4) . . ?
C16C C17C C18C 102.1(4) . . ?
F5B C18B F6B 105.4(5) . . ?
F5B C18B C14B 114.2(5) . . ?
F5B C18B C17B 114.7(6) . . ?
F6B C18B C14B 110.7(5) . . ?
F6B C18B C17B 107.0(6) . . ?
C14B C18B C17B 104.7(5) . . ?
F5C C18C C14B 112.7(4) . . ?
F5C C18C C17C 108.9(4) . . ?
F6C C18C F5C 106.5(4) . . ?
F6C C18C C14B 112.9(4) . . ?
F6C C18C C17C 112.3(4) . . ?
C14B C18C C17C 103.5(3) . . ?

loop_
_geom_bond_atom_site_label_1
_geom_bond_atom_site_label_2
_geom_bond_distance
_geom_bond_site_symmetry_2
_geom_bond_publ_flag
S1 C9 1.734(2) . ?
S1 C12 1.723(2) . ?
S2 C9A 1.732(2) . ?
S2 C12A 1.715(2) . ?
F1 C16 1.353(3) . ?
F2 C16 1.363(3) . ?
F3 C17 1.364(3) . ?
F4 C17 1.331(3) . ?
F5 C18 1.344(3) . ?
F6 C18 1.362(3) . ?
C1 C2 1.195(3) . ?
C1 C9 1.425(3) . ?
C1A C2A 1.198(3) . ?
C1A C9A 1.419(3) . ?
C2 C3 1.440(3) . ?
C2A C3A 1.432(3) . ?
C3 C4 1.391(3) . ?
C3 C8 1.398(3) . ?
C3A C4A 1.401(3) . ?
C3A C8A 1.398(4) . ?
C4 H4 0.9500 . ?
C4 C5 1.391(3) . ?
C4A H4A 0.9500 . ?
C4A C5A 1.385(3) . ?
C5 H5 0.9500 . ?
C5 C6 1.383(4) . ?
C5A H5A 0.9500 . ?
C5A C6A 1.388(4) . ?
C6 H6 0.9500 . ?
C6 C7 1.378(4) . ?
C6A H6A 0.9500 . ?
C6A C7A 1.382(4) . ?
C7 H7 0.9500 . ?
C7 C8 1.391(3) . ?
C7A H7A 0.9500 . ?
C7A C8A 1.391(4) . ?
C8 H8 0.9500 . ?
C8A H8A 0.9500 . ?
C9 C10 1.365(3) . ?
C9A C10A 1.368(3) . ?
C10 H10 0.9500 . ?
C10 C11 1.432(3) . ?
C10A H10A 0.9500 . ?
C10A C11A 1.429(3) . ?
C11 C12 1.381(3) . ?
C11 C14 1.465(3) . ?
C11A C12A 1.382(3) . ?
C11A C15 1.463(3) . ?
C12 C13 1.498(3) . ?
C12A C13A 1.500(3) . ?
C13 H13G 0.9800 . ?
C13 H13H 0.9800 . ?
C13 H13I 0.9800 . ?
C13A H13J 0.9800 . ?
C13A H13K 0.9800 . ?
C13A H13L 0.9800 . ?
C14 C15 1.356(3) . ?
C14 C18 1.510(3) . ?
C15 C16 1.505(3) . ?
C16 C17 1.536(3) . ?
C17 C18 1.534(4) . ?
S3 C9B 1.733(3) . ?
S3 C12B 1.717(2) . ?
S4 C9C 1.730(3) . ?
S4 C12C 1.718(2) . ?
F1B C16B 1.335(6) . ?
F1C C16C 1.369(5) . ?
F2B C16B 1.343(6) . ?
F2C C16C 1.335(5) . ?
F3B C17B 1.317(9) . ?
F3C C17C 1.309(5) . ?
F4B C17B 1.336(6) . ?
F4C C17C 1.366(5) . ?
F5B C18B 1.339(6) . ?
F5C C18C 1.362(5) . ?
F6C C18C 1.337(5) . ?
F6B C18B 1.364(6) . ?
C1B C2B 1.196(4) . ?
C1B C9B 1.416(3) . ?
C1C C2C 1.199(3) . ?
C1C C9C 1.422(3) . ?
C2B C3B 1.437(3) . ?
C2C C3C 1.434(3) . ?
C3B C4B 1.398(4) . ?
C3B C8B 1.397(4) . ?
C3C C4C 1.394(3) . ?
C3C C8C 1.394(4) . ?
C4B H4B 0.9500 . ?
C4B C5B 1.396(4) . ?
C4C H4C 0.9500 . ?
C4C C5C 1.393(4) . ?
C5B H5B 0.9500 . ?
C5B C6B 1.381(5) . ?
C5C H5C 0.9500 . ?
C5C C6C 1.380(4) . ?
C6B H6B 0.9500 . ?
C6B C7B 1.381(5) . ?
C6C H6C 0.9500 . ?
C6C C7C 1.376(5) . ?
C7B H7B 0.9500 . ?
C7B C8B 1.390(4) . ?
C7C H7C 0.9500 . ?
C7C C8C 1.384(4) . ?
C8B H8B 0.9500 . ?
C8C H8C 0.9500 . ?
C9B C10B 1.367(3) . ?
C9C C10C 1.367(3) . ?
C10B H10B 0.9500 . ?
C10B C11B 1.428(3) . ?
C10C H10C 0.9500 . ?
C10C C11C 1.433(3) . ?
C11B C12B 1.380(3) . ?
C11B C14B 1.468(3) . ?
C11C C12C 1.373(3) . ?
C11C C15B 1.470(3) . ?
C12B C13B 1.494(3) . ?
C12C C13C 1.502(3) . ?
C13B H13A 0.9800 . ?
C13B H13B 0.9800 . ?
C13B H13C 0.9800 . ?
C13C H13D 0.9800 . ?
C13C H13E 0.9800 . ?
C13C H13F 0.9800 . ?
C14B C15B 1.348(3) . ?
C14B C18B 1.514(8) . ?
C14B C18C 1.516(6) . ?
C15B C16B 1.540(7) . ?
C15B C16C 1.493(6) . ?
C16B C17B 1.564(10) . ?
C16C C17C 1.546(7) . ?
C17B C18B 1.534(10) . ?
C17C C18C 1.560(7) . ?

loop_
_geom_torsion_atom_site_label_1
_geom_torsion_atom_site_label_2
_geom_torsion_atom_site_label_3
_geom_torsion_atom_site_label_4
_geom_torsion
_geom_torsion_site_symmetry_1
_geom_torsion_site_symmetry_2
_geom_torsion_site_symmetry_3
_geom_torsion_site_symmetry_4
_geom_torsion_publ_flag
C10 C11 C14 C15 -135.0(3) . . . . ?
C10 C11 C14 C18 50.3(3) . . . . ?
C10A C11A C15 C14 -140.8(3) . . . . ?
C10A C11A C15 C16 39.3(3) . . . . ?
C12 C11 C14 C15 46.3(4) . . . . ?
C12 C11 C14 C18 -128.4(2) . . . . ?
C12A C11A C15 C14 45.1(4) . . . . ?
C12A C11A C15 C16 -134.7(2) . . . . ?
C10B C11B C14B C15B -137.3(3) . . . . ?
C10B C11B C14B C18B 40.7(4) . . . . ?
C10B C11B C14B C18C 52.8(4) . . . . ?
C10C C11C C15B C14B -138.8(3) . . . . ?
C10C C11C C15B C16B 48.7(4) . . . . ?
C10C C11C C15B C16C 34.1(4) . . . . ?
C12B C11B C14B C15B 46.8(4) . . . . ?
C12B C11B C14B C18B -135.2(3) . . . . ?
C12B C11B C14B C18C -123.1(3) . . . . ?
C12C C11C C15B C14B 42.0(4) . . . . ?
C12C C11C C15B C16B -130.4(3) . . . . ?
C12C C11C C15B C16C -145.1(3) . . . . ?
